data_2219139
loop_
_publ_author_name
'Chen, Fang'
'Ye, Heng-Yun'

_publ_section_title
Poly[(\m~2~-azido-\k^2^<i>N</i>^1^:<i>N</i>^1^)[\m~2~-5-(8-quinolyloxymethyl)tetrazolato-\k^4^<i>N</i>^1^,<i>O</i>,<i>N</i>^5^:<i>N</i>^4^]manganese(II)]
_journal_coeditor_code RK2100
_journal_issue 8
_journal_name_full 'Acta Crystallographica Section E'
_journal_page_first m1060
_journal_paper_doi 10.1107/S1600536808022617
_journal_volume 64
_journal_year 2008
_chemical_formula_iupac '[Mn (C11 H8 N5 O) (N3)]'
_chemical_formula_moiety 'C11 H8 Mn N8 O'
_chemical_formula_sum 'C11 H8 Mn N8 O'
_chemical_formula_weight 323.19
_chemical_name_systematic
;
Poly[(\m~2~-azido-\k^2^N^1^:N^1^)[\m~2~-5-(8-quinolyloxymethyl)tetrazolato-
\k^4^N^1^,O,N^5^:N^4^]manganese(II)]
;
_space_group_IT_number 14
_symmetry_cell_setting monoclinic
_symmetry_space_group_name_Hall '-P 2ybc'
_symmetry_space_group_name_H-M 'P 1 21/c 1'
_atom_sites_solution_hydrogens geom
_atom_sites_solution_primary direct
_atom_sites_solution_secondary difmap
_audit_creation_method SHELXL97
_cell_angle_alpha 90.00
_cell_angle_beta 90.676(18)
_cell_angle_gamma 90.00
_cell_formula_units_Z 4
_cell_length_a 10.431(2)
_cell_length_b 14.431(3)
_cell_length_c 8.589(2)
_cell_measurement_reflns_used 3074
_cell_measurement_temperature 293(2)
_cell_measurement_theta_max 27.87
_cell_measurement_theta_min 2.82
_cell_volume 1292.8(5)
_computing_cell_refinement 'CrystalClear (Rigaku, 2005)'
_computing_data_collection 'CrystalClear (Rigaku, 2005)'
_computing_data_reduction 'CrystalClear (Rigaku, 2005)'
_computing_molecular_graphics 'SHELXTL (Sheldrick, 2008)'
_computing_publication_material 'SHELXTL (Sheldrick, 2008)'
_computing_structure_refinement 'SHELXL97 (Sheldrick, 2008)'
_computing_structure_solution 'SHELXS97 (Sheldrick, 2008)'
_diffrn_ambient_temperature 293(2)
_diffrn_detector_area_resol_mean 13.6612
_diffrn_measured_fraction_theta_full 0.996
_diffrn_measured_fraction_theta_max 0.996
_diffrn_measurement_device_type 'Rigaku, SCXmini'
_diffrn_measurement_method \w
_diffrn_radiation_monochromator Graphite
_diffrn_radiation_source 'Fine-focus sealed tube'
_diffrn_radiation_type MoK\a
_diffrn_radiation_wavelength 0.71073
_diffrn_reflns_av_R_equivalents 0.0542
_diffrn_reflns_av_sigmaI/netI 0.0433
_diffrn_reflns_limit_h_max 13
_diffrn_reflns_limit_h_min -13
_diffrn_reflns_limit_k_max 19
_diffrn_reflns_limit_k_min -19
_diffrn_reflns_limit_l_max 11
_diffrn_reflns_limit_l_min -11
_diffrn_reflns_number 13382
_diffrn_reflns_theta_full 27.87
_diffrn_reflns_theta_max 27.87
_diffrn_reflns_theta_min 2.82
_diffrn_standards_number 0
_exptl_absorpt_coefficient_mu 1.034
_exptl_absorpt_correction_T_max 0.8860
_exptl_absorpt_correction_T_min 0.8199
_exptl_absorpt_correction_type multi-scan
_exptl_absorpt_process_details '(CrystalClear; Rigaku, 2005)'
_exptl_crystal_colour Yellow
_exptl_crystal_density_diffrn 1.661
_exptl_crystal_density_method 'Not measured'
_exptl_crystal_description Block
_exptl_crystal_F_000 652
_exptl_crystal_size_max 0.20
_exptl_crystal_size_mid 0.16
_exptl_crystal_size_min 0.12
_refine_diff_density_max 0.323
_refine_diff_density_min -0.406
_refine_ls_extinction_method None
_refine_ls_goodness_of_fit_ref 1.111
_refine_ls_hydrogen_treatment constr
_refine_ls_matrix_type full
_refine_ls_number_parameters 190
_refine_ls_number_reflns 3074
_refine_ls_number_restraints 0
_refine_ls_restrained_S_all 1.111
_refine_ls_R_factor_all 0.0633
_refine_ls_R_factor_gt 0.0460
_refine_ls_shift/su_max 0.001
_refine_ls_shift/su_mean 0.000
_refine_ls_structure_factor_coef Fsqd
_refine_ls_weighting_details 'calc w=1/[\s^2^(Fo^2^)+(0.0431P)^2^+0.2319P] where P=(Fo^2^+2Fc^2^)/3'
_refine_ls_weighting_scheme calc
_refine_ls_wR_factor_gt 0.0979
_refine_ls_wR_factor_ref 0.1055
_reflns_number_gt 2472
_reflns_number_total 3074
_reflns_threshold_expression I>2\s(I)
_cod_data_source_file rk2100.cif
_cod_data_source_block I
_cod_original_sg_symbol_H-M 'P 21/c'
_cod_database_code 2219139
_cod_database_fobs_code 2219139

loop_
_symmetry_equiv_pos_as_xyz
'x, y, z'
'-x, y+1/2, -z+1/2'
'-x, -y, -z'
'x, -y-1/2, z-1/2'

loop_
_atom_site_type_symbol
_atom_site_label
_atom_site_fract_x
_atom_site_fract_y
_atom_site_fract_z
_atom_site_U_iso_or_equiv
_atom_site_adp_type
_atom_site_calc_flag
_atom_site_refinement_flags
_atom_site_occupancy
Mn Mn1 0.44828(3) 0.90619(3) 0.09904(4) 0.03138(13) Uani d . 1
C C1 0.4312(2) 0.72913(17) -0.1025(3) 0.0347(6) Uani d . 1
C C2 0.2897(2) 0.74195(18) -0.0956(3) 0.0361(6) Uani d . 1
H H2A 0.2548 0.7575 -0.1974 0.043 Uiso calc R 1
H H2B 0.2484 0.6860 -0.0588 0.043 Uiso calc R 1
C C3 0.1497(2) 0.84401(18) 0.0504(3) 0.0369(6) Uani d . 1
C C4 0.0389(3) 0.8016(2) 0.0034(4) 0.0489(7) Uani d . 1
H H4A 0.0410 0.7513 -0.0642 0.059 Uiso calc R 1
C C5 -0.0791(3) 0.8355(2) 0.0595(5) 0.0636(9) Uani d . 1
H H5A -0.1549 0.8068 0.0280 0.076 Uiso calc R 1
C C6 -0.0843(3) 0.9086(2) 0.1577(5) 0.0611(9) Uani d . 1
H H6A -0.1631 0.9291 0.1939 0.073 Uiso calc R 1
C C7 0.0296(3) 0.9541(2) 0.2056(4) 0.0476(7) Uani d . 1
C C8 0.0335(3) 1.0319(2) 0.3054(4) 0.0598(9) Uani d . 1
H H8A -0.0425 1.0565 0.3429 0.072 Uiso calc R 1
C C9 0.1473(3) 1.0708(2) 0.3471(4) 0.0622(9) Uani d . 1
H H9A 0.1498 1.1213 0.4144 0.075 Uiso calc R 1
C C10 0.2607(3) 1.0341(2) 0.2875(3) 0.0506(7) Uani d . 1
H H10A 0.3380 1.0617 0.3161 0.061 Uiso calc R 1
C C11 0.1485(2) 0.92186(18) 0.1507(3) 0.0350(6) Uani d . 1
N N1 0.4916(2) 0.66357(15) -0.1804(3) 0.0402(5) Uani d . 1
N N2 0.6184(2) 0.67775(19) -0.1497(3) 0.0551(7) Uani d . 1
N N3 0.6309(2) 0.74859(19) -0.0569(3) 0.0569(7) Uani d . 1
N N4 0.5125(2) 0.78285(16) -0.0251(3) 0.0431(6) Uani d . 1
N N5 0.2634(2) 0.96208(15) 0.1926(2) 0.0372(5) Uani d . 1
N N6 0.5787(2) 1.01876(16) 0.1316(3) 0.0417(5) Uani d . 1
N N7 0.6346(2) 1.04671(15) 0.2407(3) 0.0415(5) Uani d . 1
N N8 0.6923(3) 1.0756(2) 0.3458(3) 0.0701(9) Uani d . 1
O O1 0.27145(16) 0.81654(12) 0.0115(2) 0.0398(4) Uani d . 1

loop_
_atom_site_aniso_label
_atom_site_aniso_U_11
_atom_site_aniso_U_22
_atom_site_aniso_U_33
_atom_site_aniso_U_12
_atom_site_aniso_U_13
_atom_site_aniso_U_23
Mn1 0.0286(2) 0.0303(2) 0.0353(2) -0.00417(15) 0.00011(15) 0.00057(15)
C1 0.0352(14) 0.0325(13) 0.0364(13) -0.0005(10) -0.0019(11) -0.0022(10)
C2 0.0345(14) 0.0334(13) 0.0403(14) -0.0042(11) -0.0015(11) -0.0079(11)
C3 0.0272(12) 0.0390(14) 0.0445(15) 0.0012(10) 0.0001(11) 0.0068(11)
C4 0.0340(15) 0.0462(17) 0.067(2) -0.0052(12) -0.0026(13) -0.0041(14)
C5 0.0276(15) 0.061(2) 0.102(3) -0.0051(14) -0.0040(16) 0.004(2)
C6 0.0306(15) 0.067(2) 0.086(3) 0.0049(14) 0.0069(16) 0.0028(18)
C7 0.0363(15) 0.0509(17) 0.0558(18) 0.0087(13) 0.0078(13) 0.0063(14)
C8 0.0510(19) 0.063(2) 0.066(2) 0.0169(16) 0.0150(16) -0.0072(17)
C9 0.057(2) 0.063(2) 0.066(2) 0.0136(17) 0.0090(17) -0.0211(17)
C10 0.0492(18) 0.0498(18) 0.0529(18) -0.0006(14) 0.0013(14) -0.0121(14)
C11 0.0291(13) 0.0397(14) 0.0362(14) 0.0020(10) 0.0031(10) 0.0072(10)
N1 0.0336(12) 0.0408(13) 0.0461(13) 0.0030(9) -0.0019(10) -0.0086(10)
N2 0.0372(13) 0.0645(17) 0.0633(17) 0.0066(12) -0.0057(12) -0.0228(13)
N3 0.0349(13) 0.0648(17) 0.0708(18) 0.0001(12) -0.0065(12) -0.0225(14)
N4 0.0322(12) 0.0428(13) 0.0541(14) 0.0026(10) -0.0034(10) -0.0125(11)
N5 0.0346(11) 0.0379(12) 0.0392(12) 0.0015(9) 0.0021(9) -0.0013(9)
N6 0.0456(13) 0.0389(12) 0.0405(13) -0.0140(10) -0.0067(10) 0.0060(10)
N7 0.0433(13) 0.0348(12) 0.0464(14) -0.0020(10) 0.0019(11) 0.0010(10)
N8 0.083(2) 0.073(2) 0.0529(17) -0.0068(16) -0.0253(16) -0.0143(14)
O1 0.0290(9) 0.0403(10) 0.0501(11) -0.0026(8) 0.0035(8) -0.0124(8)

loop_
_atom_type_symbol
_atom_type_description
_atom_type_scat_dispersion_real
_atom_type_scat_dispersion_imag
_atom_type_scat_source
C C 0.0033 0.0016 'International Tables Vol C Tables 4.2.6.8 and 6.1.1.4'
H H 0.0000 0.0000 'International Tables Vol C Tables 4.2.6.8 and 6.1.1.4'
N N 0.0061 0.0033 'International Tables Vol C Tables 4.2.6.8 and 6.1.1.4'
O O 0.0106 0.0060 'International Tables Vol C Tables 4.2.6.8 and 6.1.1.4'
Mn Mn 0.3368 0.7283 'International Tables Vol C Tables 4.2.6.8 and 6.1.1.4'

loop_
_geom_angle_atom_site_label_1
_geom_angle_atom_site_label_2
_geom_angle_atom_site_label_3
_geom_angle_site_symmetry_1
_geom_angle_site_symmetry_3
_geom_angle
N6 Mn1 N4 . . 119.03(9)
N6 Mn1 N1 . 4_576 96.42(8)
N4 Mn1 N1 . 4_576 89.22(9)
N6 Mn1 N5 . . 103.19(9)
N4 Mn1 N5 . . 137.42(8)
N1 Mn1 N5 4_576 . 91.43(8)
N6 Mn1 N6 . 3_675 79.85(9)
N4 Mn1 N6 . 3_675 89.90(9)
N1 Mn1 N6 4_576 3_675 175.15(8)
N5 Mn1 N6 . 3_675 92.44(9)
N6 Mn1 O1 . . 161.79(8)
N4 Mn1 O1 . . 69.03(7)
N1 Mn1 O1 4_576 . 100.11(8)
N5 Mn1 O1 . . 68.97(7)
N6 Mn1 O1 3_675 . 84.01(7)
N4 C1 N1 . . 111.6(2)
N4 C1 C2 . . 122.5(2)
N1 C1 C2 . . 125.9(2)
O1 C2 C1 . . 104.99(19)
O1 C2 H2A . . 110.7
C1 C2 H2A . . 110.7
O1 C2 H2B . . 110.7
C1 C2 H2B . . 110.7
H2A C2 H2B . . 108.8
C4 C3 O1 . . 125.4(3)
C4 C3 C11 . . 121.5(2)
O1 C3 C11 . . 113.0(2)
C3 C4 C5 . . 118.8(3)
C3 C4 H4A . . 120.6
C5 C4 H4A . . 120.6
C6 C5 C4 . . 121.6(3)
C6 C5 H5A . . 119.2
C4 C5 H5A . . 119.2
C5 C6 C7 . . 120.2(3)
C5 C6 H6A . . 119.9
C7 C6 H6A . . 119.9
C11 C7 C8 . . 116.5(3)
C11 C7 C6 . . 119.2(3)
C8 C7 C6 . . 124.3(3)
C9 C8 C7 . . 120.5(3)
C9 C8 H8A . . 119.7
C7 C8 H8A . . 119.7
C8 C9 C10 . . 119.1(3)
C8 C9 H9A . . 120.4
C10 C9 H9A . . 120.4
N5 C10 C9 . . 123.2(3)
N5 C10 H10A . . 118.4
C9 C10 H10A . . 118.4
N5 C11 C7 . . 122.7(3)
N5 C11 C3 . . 118.7(2)
C7 C11 C3 . . 118.6(3)
C1 N1 N2 . . 105.2(2)
C1 N1 Mn1 . 4_575 132.27(18)
N2 N1 Mn1 . 4_575 115.27(17)
N3 N2 N1 . . 109.1(2)
N2 N3 N4 . . 108.8(2)
C1 N4 N3 . . 105.3(2)
C1 N4 Mn1 . . 121.64(17)
N3 N4 Mn1 . . 132.69(18)
C10 N5 C11 . . 117.9(2)
C10 N5 Mn1 . . 121.83(19)
C11 N5 Mn1 . . 120.26(17)
N7 N6 Mn1 . . 132.73(19)
N7 N6 Mn1 . 3_675 126.11(18)
Mn1 N6 Mn1 . 3_675 100.15(9)
N8 N7 N6 . . 178.1(3)
C3 O1 C2 . . 120.2(2)
C3 O1 Mn1 . . 118.92(15)
C2 O1 Mn1 . . 120.41(14)

loop_
_geom_bond_atom_site_label_1
_geom_bond_atom_site_label_2
_geom_bond_site_symmetry_2
_geom_bond_distance
Mn1 N6 . 2.135(2)
Mn1 N4 . 2.184(2)
Mn1 N1 4_576 2.188(2)
Mn1 N5 . 2.247(2)
Mn1 N6 3_675 2.272(2)
Mn1 O1 . 2.3682(18)
C1 N4 . 1.322(3)
C1 N1 . 1.322(3)
C1 C2 . 1.490(4)
C2 O1 . 1.430(3)
C2 H2A . 0.9700
C2 H2B . 0.9700
C3 C4 . 1.364(4)
C3 O1 . 1.376(3)
C3 C11 . 1.416(4)
C4 C5 . 1.414(4)
C4 H4A . 0.9300
C5 C6 . 1.353(5)
C5 H5A . 0.9300
C6 C7 . 1.415(4)
C6 H6A . 0.9300
C7 C11 . 1.411(4)
C7 C8 . 1.412(4)
C8 C9 . 1.358(5)
C8 H8A . 0.9300
C9 C10 . 1.399(4)
C9 H9A . 0.9300
C10 N5 . 1.322(3)
C10 H10A . 0.9300
C11 N5 . 1.376(3)
N1 N2 . 1.361(3)
N1 Mn1 4_575 2.188(2)
N2 N3 . 1.302(3)
N3 N4 . 1.361(3)
N6 N7 . 1.169(3)
N6 Mn1 3_675 2.272(2)
N7 N8 . 1.157(3)

loop_
_geom_hbond_atom_site_label_D
_geom_hbond_atom_site_label_H
_geom_hbond_atom_site_label_A
_geom_hbond_site_symmetry_A
_geom_hbond_distance_DH
_geom_hbond_distance_HA
_geom_hbond_distance_DA
_geom_hbond_angle_DHA
C2 H2B N8 2_645 0.97 2.50 3.223(4) 131.4
C5 H5A N3 1_455 0.93 2.49 3.413(4) 173.3
